data_7705963
loop_
_publ_author_name
'Mian, Mohammad Rasel'
'Wakizaka, Masanori'
'Yoshida, Takefumi'
'Iguchi, Hiroaki'
'Takaishi, Shinya'
'Afrin, Unjila'
'Miyamoto, Tatsuya'
'Okamoto, Hiroshi'
'Tanaka, Hisaaki'
'Kuroda, Shin-Ichi'
'Breedlove, Brian K.'
'Yamashita, Masahiro'

_publ_section_title
;
 An unusual Pd(III) oxidation state in the Pd-Cl chain complex with high
 thermal stability and electrical conductivity.
;
_journal_issue 5
_journal_name_full 'Dalton transactions (Cambridge, England : 2003)'
_journal_page_first 1614
_journal_page_last 1619
_journal_paper_doi 10.1039/d0dt03848b
_journal_volume 50
_journal_year 2021
_chemical_absolute_configuration rmad
_chemical_formula_sum 'C8 H24 Cl3 N4 O4 Pd'
_chemical_formula_weight 453.06
_space_group_crystal_system monoclinic
_space_group_IT_number 5
_space_group_name_Hall 'C 2y'
_space_group_name_H-M_alt 'C 1 2 1'
_atom_sites_solution_hydrogens geom
_atom_sites_solution_primary direct
_atom_sites_solution_secondary difmap
_audit_creation_method SHELXL-2018/3
_audit_update_record
;
2020-10-14 deposited with the CCDC.	2020-12-03 downloaded from the CCDC.
;
_cell_angle_alpha 90
_cell_angle_beta 100.900(2)
_cell_angle_gamma 90
_cell_formula_units_Z 2
_cell_length_a 22.3546(18)
_cell_length_b 4.9468(4)
_cell_length_c 7.1164(6)
_cell_measurement_reflns_used 2696
_cell_measurement_temperature 100(2)
_cell_measurement_theta_max 34.12
_cell_measurement_theta_min 2.91
_cell_volume 772.76(11)
_computing_cell_refinement 'Bruker SAINT'
_computing_data_collection 'Bruker APEX2'
_computing_data_reduction 'Bruker SAINT'
_computing_molecular_graphics 'Yadokari-XG (Wakita, Nemoto et al., 2009)'
_computing_publication_material 'Yadokari-XG (Wakita, Nemoto et al., 2009)'
_computing_structure_refinement 'SHELXL-2018/3 (Sheldrick, 2018)'
_computing_structure_solution 'SHELXS-97 (Sheldrick 2008)'
_diffrn_ambient_temperature 100(2)
_diffrn_measured_fraction_theta_full 0.994
_diffrn_measured_fraction_theta_max 0.961
_diffrn_measurement_device_type 'Bruker APEX-II CCD'
_diffrn_measurement_method 'phi and omega scans'
_diffrn_radiation_monochromator graphite
_diffrn_radiation_type MoK\a
_diffrn_radiation_wavelength 0.71073
_diffrn_reflns_av_R_equivalents 0.0269
_diffrn_reflns_av_unetI/netI 0.0554
_diffrn_reflns_Laue_measured_fraction_full 0.994
_diffrn_reflns_Laue_measured_fraction_max 0.961
_diffrn_reflns_limit_h_max 35
_diffrn_reflns_limit_h_min -32
_diffrn_reflns_limit_k_max 7
_diffrn_reflns_limit_k_min -7
_diffrn_reflns_limit_l_max 6
_diffrn_reflns_limit_l_min -11
_diffrn_reflns_number 4273
_diffrn_reflns_point_group_measured_fraction_full 0.946
_diffrn_reflns_point_group_measured_fraction_max 0.842
_diffrn_reflns_theta_full 25.242
_diffrn_reflns_theta_max 34.127
_diffrn_reflns_theta_min 1.855
_diffrn_source 'fine-focus sealed tube'
_exptl_absorpt_coefficient_mu 1.736
_exptl_absorpt_correction_T_max 0.950
_exptl_absorpt_correction_T_min 0.855
_exptl_absorpt_correction_type multi-scan
_exptl_absorpt_process_details SADABS-2014/5
_exptl_crystal_colour brown
_exptl_crystal_density_diffrn 1.947
_exptl_crystal_description needle
_exptl_crystal_F_000 458
_exptl_crystal_size_max 0.580
_exptl_crystal_size_mid 0.040
_exptl_crystal_size_min 0.030
_refine_diff_density_max 0.751
_refine_diff_density_min -0.910
_refine_diff_density_rms 0.157
_refine_ls_abs_structure_details
;
 Flack x determined using 864 quotients [(I+)-(I-)]/[(I+)+(I-)]
 (Parsons, Flack and Wagner, Acta Cryst. B69 (2013) 249-259).
;
_refine_ls_abs_structure_Flack 0.07(4)
_refine_ls_extinction_method none
_refine_ls_goodness_of_fit_ref 1.017
_refine_ls_hydrogen_treatment constr
_refine_ls_matrix_type full
_refine_ls_number_parameters 94
_refine_ls_number_reflns 2683
_refine_ls_number_restraints 1
_refine_ls_restrained_S_all 1.017
_refine_ls_R_factor_all 0.0389
_refine_ls_R_factor_gt 0.0333
_refine_ls_shift/su_max 0.000
_refine_ls_shift/su_mean 0.000
_refine_ls_structure_factor_coef Fsqd
_refine_ls_weighting_details 'w=1/[\s^2^(Fo^2^)+(0.0104P)^2^+1.6639P] where P=(Fo^2^+2Fc^2^)/3'
_refine_ls_weighting_scheme calc
_refine_ls_wR_factor_gt 0.0558
_refine_ls_wR_factor_ref 0.0576
_reflns_Friedel_coverage 0.599
_reflns_Friedel_fraction_full 0.885
_reflns_Friedel_fraction_max 0.697
_reflns_number_gt 2502
_reflns_number_total 2683
_reflns_threshold_expression 'I > 2\s(I)'
_cod_data_source_file d0dt03848b2.cif
_cod_data_source_block 20170923pdcldabdohcl2_100k_00m
_cod_depositor_comments 'Adding full bibliography for 7705963--7705964.cif.'
_cod_original_sg_symbol_H-M 'C 2'
_cod_database_code 7705963
_shelx_shelxl_version_number 2018/3
_shelx_space_group_comment
;
The symmetry employed for this shelxl refinement is uniquely defined
by the following loop, which should always be used as a source of
symmetry information in preference to the above space-group names.
They are only intended as comments.
;
_shelx_estimated_absorpt_t_min 0.432
_shelx_estimated_absorpt_t_max 0.950
_exptl_absorpt_special_details
;
SADABS-2014/5 - Bruker AXS area detector scaling and absorption correction.
wR2(int) was 0.0517 before and 0.0448 after correction.
;

loop_
_space_group_symop_operation_xyz
'x, y, z'
'-x, y, -z'
'x+1/2, y+1/2, z'
'-x+1/2, y+1/2, -z'

loop_
_atom_site_label
_atom_site_type_symbol
_atom_site_fract_x
_atom_site_fract_y
_atom_site_fract_z
_atom_site_U_iso_or_equiv
_atom_site_adp_type
_atom_site_occupancy
_atom_site_site_symmetry_order
_atom_site_calc_flag
_atom_site_refinement_flags_posn
_atom_site_refinement_flags_adp
_atom_site_refinement_flags_occupancy
_atom_site_disorder_assembly
_atom_site_disorder_group
Pd1 Pd 0.500000 0.61385(2) 0.500000 0.00403(7) Uani 1 2 d S T P . .
Cl1 Cl 0.500000 0.1137(9) 0.500000 0.00718(17) Uani 1 2 d S T P . .
N1 N 0.43393(10) 0.615(2) 0.6645(3) 0.0076(4) Uani 1 1 d . . . . .
H1 H 0.432472 0.451228 0.721047 0.009 Uiso 1 1 calc R U . . .
H2 H 0.442858 0.742398 0.758148 0.009 Uiso 1 1 calc R U . . .
N2 N 0.42711(11) 0.6094(19) 0.2760(3) 0.0079(5) Uani 1 1 d . . . . .
H3 H 0.422427 0.775229 0.219831 0.010 Uiso 1 1 calc R U . . .
H4 H 0.433693 0.486876 0.186724 0.010 Uiso 1 1 calc R U . . .
C1 C 0.32037(15) 0.603(3) 0.6387(5) 0.0216(9) Uani 1 1 d . . . . .
H5 H 0.328230 0.678339 0.770018 0.026 Uiso 1 1 calc R U . . .
H6 H 0.282330 0.685214 0.567964 0.026 Uiso 1 1 calc R U . . .
C2 C 0.37314(16) 0.6777(7) 0.5397(5) 0.0097(8) Uani 1 1 d . . . . .
H7 H 0.371246 0.876730 0.514810 0.012 Uiso 1 1 calc R U . . .
C3 C 0.37056(16) 0.5351(8) 0.3503(5) 0.0096(7) Uani 1 1 d . . . . .
H8 H 0.371674 0.335947 0.374935 0.012 Uiso 1 1 calc R U . . .
C4 C 0.31326(15) 0.597(2) 0.2029(5) 0.0177(11) Uani 1 1 d . . . . .
H9 H 0.317121 0.517529 0.078053 0.021 Uiso 1 1 calc R U . . .
H10 H 0.277561 0.513210 0.243781 0.021 Uiso 1 1 calc R U . . .
O1 O 0.31262(15) 0.3184(9) 0.6481(6) 0.0397(12) Uani 1 1 d . . . . .
H11 H 0.335322 0.257688 0.746735 0.060 Uiso 1 1 calc R U . . .
O2 O 0.30391(15) 0.8851(9) 0.1820(5) 0.0297(8) Uani 1 1 d . . . . .
H12 H 0.316755 0.939035 0.084922 0.045 Uiso 1 1 calc R U . . .
Cl2 Cl 0.41621(4) 0.1136(7) 0.96396(11) 0.0228(2) Uani 1 1 d . . . . .

loop_
_atom_site_aniso_label
_atom_site_aniso_U_11
_atom_site_aniso_U_22
_atom_site_aniso_U_33
_atom_site_aniso_U_23
_atom_site_aniso_U_13
_atom_site_aniso_U_12
Pd1 0.00421(13) 0.00328(13) 0.00491(13) 0.000 0.00166(10) 0.000
Cl1 0.0092(4) 0.0036(4) 0.0088(4) 0.000 0.0017(3) 0.000
N1 0.0082(10) 0.0069(10) 0.0083(10) -0.001(4) 0.0032(8) 0.000(4)
N2 0.0081(10) 0.0073(12) 0.0080(10) 0.001(4) 0.0004(8) 0.004(4)
C1 0.0089(13) 0.039(3) 0.0182(16) 0.003(5) 0.0068(12) 0.008(4)
C2 0.0077(14) 0.009(2) 0.0125(16) 0.0029(11) 0.0029(13) 0.0028(11)
C3 0.0056(14) 0.0120(17) 0.0107(16) 0.0000(12) 0.0003(13) -0.0018(12)
C4 0.0088(13) 0.028(3) 0.0152(15) 0.010(4) -0.0010(12) 0.004(3)
O1 0.0149(16) 0.053(3) 0.047(2) 0.037(2) -0.0047(16) -0.0168(17)
O2 0.0223(16) 0.045(2) 0.0228(18) 0.0150(17) 0.0059(14) 0.0168(17)
Cl2 0.0449(5) 0.0123(4) 0.0095(3) -0.0004(13) 0.0006(3) 0.0081(15)

loop_
_atom_type_symbol
_atom_type_description
_atom_type_scat_dispersion_real
_atom_type_scat_dispersion_imag
_atom_type_scat_source
C C 0.0033 0.0016 'International Tables Vol C Tables 4.2.6.8 and 6.1.1.4'
H H 0.0000 0.0000 'International Tables Vol C Tables 4.2.6.8 and 6.1.1.4'
N N 0.0061 0.0033 'International Tables Vol C Tables 4.2.6.8 and 6.1.1.4'
O O 0.0106 0.0060 'International Tables Vol C Tables 4.2.6.8 and 6.1.1.4'
Cl Cl 0.1484 0.1585 'International Tables Vol C Tables 4.2.6.8 and 6.1.1.4'
Pd Pd -0.9988 1.0072 'International Tables Vol C Tables 4.2.6.8 and 6.1.1.4'

loop_
_geom_angle_atom_site_label_1
_geom_angle_atom_site_label_2
_geom_angle_atom_site_label_3
_geom_angle
_geom_angle_site_symmetry_1
_geom_angle_site_symmetry_3
_geom_angle_publ_flag
N1 Pd1 N1 179.6(6) 2_656 . ?
N1 Pd1 N2 96.22(9) 2_656 . ?
N1 Pd1 N2 83.78(9) . . ?
N1 Pd1 N2 83.78(9) 2_656 2_656 ?
N1 Pd1 N2 96.23(9) . 2_656 ?
N2 Pd1 N2 178.8(5) . 2_656 ?
N1 Pd1 Cl1 89.8(3) 2_656 1_565 ?
N1 Pd1 Cl1 89.8(3) . 1_565 ?
N2 Pd1 Cl1 90.6(3) . 1_565 ?
N2 Pd1 Cl1 90.6(3) 2_656 1_565 ?
N1 Pd1 Cl1 90.2(3) 2_656 . ?
N1 Pd1 Cl1 90.2(3) . . ?
N2 Pd1 Cl1 89.4(3) . . ?
N2 Pd1 Cl1 89.4(3) 2_656 . ?
Cl1 Pd1 Cl1 180.0 1_565 . ?
Pd1 Cl1 Pd1 180.0 1_545 . ?
C2 N1 Pd1 109.3(2) . . ?
C2 N1 H1 109.8 . . ?
Pd1 N1 H1 109.8 . . ?
C2 N1 H2 109.8 . . ?
Pd1 N1 H2 109.8 . . ?
H1 N1 H2 108.3 . . ?
C3 N2 Pd1 109.0(2) . . ?
C3 N2 H3 109.9 . . ?
Pd1 N2 H3 109.9 . . ?
C3 N2 H4 109.9 . . ?
Pd1 N2 H4 109.9 . . ?
H3 N2 H4 108.3 . . ?
O1 C1 C2 111.8(6) . . ?
O1 C1 H5 109.2 . . ?
C2 C1 H5 109.2 . . ?
O1 C1 H6 109.2 . . ?
C2 C1 H6 109.2 . . ?
H5 C1 H6 107.9 . . ?
N1 C2 C3 107.9(3) . . ?
N1 C2 C1 111.5(3) . . ?
C3 C2 C1 113.3(4) . . ?
N1 C2 H7 108.0 . . ?
C3 C2 H7 108.0 . . ?
C1 C2 H7 108.0 . . ?
N2 C3 C2 107.8(3) . . ?
N2 C3 C4 111.2(3) . . ?
C2 C3 C4 113.9(4) . . ?
N2 C3 H8 107.9 . . ?
C2 C3 H8 107.9 . . ?
C4 C3 H8 107.9 . . ?
O2 C4 C3 110.8(6) . . ?
O2 C4 H9 109.5 . . ?
C3 C4 H9 109.5 . . ?
O2 C4 H10 109.5 . . ?
C3 C4 H10 109.5 . . ?
H9 C4 H10 108.1 . . ?
C1 O1 H11 109.5 . . ?
C4 O2 H12 109.5 . . ?

loop_
_geom_bond_atom_site_label_1
_geom_bond_atom_site_label_2
_geom_bond_distance
_geom_bond_site_symmetry_2
_geom_bond_publ_flag
Pd1 N1 2.051(2) 2_656 ?
Pd1 N1 2.051(2) . ?
Pd1 N2 2.053(2) . ?
Pd1 N2 2.053(2) 2_656 ?
Pd1 Cl1 2.473(5) 1_565 ?
Pd1 Cl1 2.474(5) . ?
N1 C2 1.508(5) . ?
N1 H1 0.9100 . ?
N1 H2 0.9100 . ?
N2 C3 1.505(5) . ?
N2 H3 0.9100 . ?
N2 H4 0.9100 . ?
C1 O1 1.422(14) . ?
C1 C2 1.529(6) . ?
C1 H5 0.9900 . ?
C1 H6 0.9900 . ?
C2 C3 1.513(5) . ?
C2 H7 1.0000 . ?
C3 C4 1.525(5) . ?
C3 H8 1.0000 . ?
C4 O2 1.445(13) . ?
C4 H9 0.9900 . ?
C4 H10 0.9900 . ?
O1 H11 0.8400 . ?
O2 H12 0.8400 . ?

loop_
_geom_torsion_atom_site_label_1
_geom_torsion_atom_site_label_2
_geom_torsion_atom_site_label_3
_geom_torsion_atom_site_label_4
_geom_torsion
_geom_torsion_site_symmetry_1
_geom_torsion_site_symmetry_2
_geom_torsion_site_symmetry_3
_geom_torsion_site_symmetry_4
_geom_torsion_publ_flag
Pd1 N1 C2 C3 38.6(6) . . . . ?
Pd1 N1 C2 C1 163.6(5) . . . . ?
O1 C1 C2 N1 -72.3(6) . . . . ?
O1 C1 C2 C3 49.7(4) . . . . ?
Pd1 N2 C3 C2 40.2(5) . . . . ?
Pd1 N2 C3 C4 165.7(5) . . . . ?
N1 C2 C3 N2 -51.8(5) . . . . ?
C1 C2 C3 N2 -175.8(6) . . . . ?
N1 C2 C3 C4 -175.7(6) . . . . ?
C1 C2 C3 C4 60.3(6) . . . . ?
N2 C3 C4 O2 -70.5(5) . . . . ?
C2 C3 C4 O2 51.6(4) . . . . ?
